data_4030904
loop_
_publ_author_name
'Lorenzo-Luis, P. A.'
'Martin-Zarza, P.'
'Gili, P.'
'Saez Puche, R.'
'Jimenez-Jimenez, J.'
'Rodriguez-Castellon, E.'
'Ruiz-Perez, C.'
'Gonzalez-Platas, J.'
'Solans, X.'

_publ_section_title
;
 Synthesis and characterization of the molybdotellurates :
 [M(H2O)6]3.[TeMo6O24] : M = Ni(II) and Co(II)
;
_journal_name_full 'European Journal of Solid State and Inorganic Chemistry'
_journal_page_first 1259
_journal_page_last 1271
_journal_volume 34
_journal_year 1997
_chemical_formula_sum 'H36 Mo6 Ni3 O42 Te'
_chemical_formula_weight 1587.67
_space_group_IT_number 167
_symmetry_cell_setting trigonal
_symmetry_Int_Tables_number 167
_symmetry_space_group_name_Hall '-R 3 2"c'
_symmetry_space_group_name_H-M 'R -3 c :H'
_cell_angle_alpha 90
_cell_angle_beta 90
_cell_angle_gamma 120
_cell_formula_units_Z 6
_cell_length_a 17.906(5)
_cell_length_b 17.906(5)
_cell_length_c 19.458(5)
_cell_volume 5403(3)
_diffrn_ambient_temperature 293
_diffrn_radiation_probe x-ray
_diffrn_radiation_type MoK\a
_diffrn_radiation_wavelength 0.71073
_exptl_absorpt_coefficient_mu 25.66
_exptl_crystal_density_diffrn 2.86
_exptl_crystal_F_000 4344
_refine_ls_goodness_of_fit_ref 1.394
_refine_ls_number_parameters 74
_refine_ls_number_reflns 798
_refine_ls_R_factor_gt 0.0547
_refine_ls_wR_factor_gt 0.1417
_cod_data_source_file EJSSIC-1997-34-1259-1271-1.cif
_cod_data_source_block Ni3Mo6
_cod_original_cell_volume 5403(4)
_cod_original_sg_symbol_H-M 'R -3 c'
_cod_database_code 4030904

loop_
_symmetry_equiv_pos_site_id
_symmetry_equiv_pos_as_xyz
1 x,y,z
2 -y,x-y,z
3 -x+y,-x,z
4 y,x,1/2-z
5 -x,-x+y,1/2-z
6 x-y,-y,1/2-z
7 -x,-y,-z
8 y,-x+y,-z
9 x-y,x,-z
10 -y,-x,1/2+z
11 x,x-y,1/2+z
12 -x+y,y,1/2+z
13 1/3+x,2/3+y,2/3+z
14 1/3-y,2/3+x-y,2/3+z
15 1/3-x+y,2/3-x,2/3+z
16 1/3+y,2/3+x,1/6-z
17 1/3-x,2/3-x+y,1/6-z
18 1/3+x-y,2/3-y,1/6-z
19 1/3-x,2/3-y,2/3-z
20 1/3+y,2/3-x+y,2/3-z
21 1/3+x-y,2/3+x,2/3-z
22 1/3-y,2/3-x,1/6+z
23 1/3+x,2/3+x-y,1/6+z
24 1/3-x+y,2/3+y,1/6+z
25 2/3+x,1/3+y,1/3+z
26 2/3-y,1/3+x-y,1/3+z
27 2/3-x+y,1/3-x,1/3+z
28 2/3+y,1/3+x,5/6-z
29 2/3-x,1/3-x+y,5/6-z
30 2/3+x-y,1/3-y,5/6-z
31 2/3-x,1/3-y,1/3-z
32 2/3+y,1/3-x+y,1/3-z
33 2/3+x-y,1/3+x,1/3-z
34 2/3-y,1/3-x,5/6+z
35 2/3+x,1/3+x-y,5/6+z
36 2/3-x+y,1/3+y,5/6+z

loop_
_atom_site_label
_atom_site_type_symbol
_atom_site_thermal_displace_type
_atom_site_fract_x
_atom_site_fract_y
_atom_site_fract_z
_atom_site_occupancy
_atom_site_U_iso_or_equiv
_atom_site_calc_flag
_atom_site_refinement_flags
_atom_site_disorder_assembly
_atom_site_disorder_group
Te Te Uiso 0.00000 0.00000 0.50000 1.000 0.0253(13) . . . .
Mo Mo Uiso 0.16770(10) -0.02760(10) 0.50330(10) 1.000 0.0291(13) . . . .
O1 O Uiso 0.1054(5) 0.0426(5) 0.5509(5) 1.000 0.029(5) . . . .
O2 O Uiso 0.0779(5) -0.1285(4) 0.5482(5) 1.000 0.033(5) . . . .
O3 O Uiso 0.2396(5) 0.0060(5) 0.5682(4) 1.000 0.039(5) . . . .
O4 O Uiso 0.2011(5) -0.0779(4) 0.4443(5) 1.000 0.043(6) . . . .
Ni Ni Uiso 0.00000 -0.1739(2) 0.75000 1.000 0.0355(13) . . . .
O5 O Uiso 0.0543(10) -0.0644(8) 0.8119(8) 1.000 0.072(8) . . . .
O6 O Uiso -0.1149(9) -0.2230(7) 0.8125(8) 1.000 0.075(9) . . . .
O7 O Uiso 0.0651(9) -0.2201(7) 0.8059(8) 1.000 0.072(8) . . . .

loop_
_atom_type_symbol
_atom_type_description
_atom_type_scat_dispersion_real
_atom_type_scat_dispersion_imag
_atom_type_scat_source
Mo Mo -1.6832 0.6857 ' International Tables Vol C Tables 4.2.6.8 and 6.1.1.4'
Ni Ni 0.3393 1.1124 ' International Tables Vol C Tables 4.2.6.8 and 6.1.1.4'
O O 0.0106 0.0060 ' International Tables Vol C Tables 4.2.6.8 and 6.1.1.4'
Te Te -0.5308 1.6751 ' International Tables Vol C Tables 4.2.6.8 and 6.1.1.4'

loop_
_geom_angle_atom_site_label_1
_geom_angle_atom_site_label_2
_geom_angle_atom_site_label_3
_geom_angle
_geom_angle_site_symmetry_1
_geom_angle_site_symmetry_2
_geom_angle_site_symmetry_3
_geom_angle_publ_flag
Mo Te O1 42.0(3) . . . yes
Mo Te Mo 119.96(5) . . 2_555 yes
Mo Te O1 137.8(3) . . 2_555 yes
Mo Te Mo 119.96(5) . . 3_555 yes
Mo Te O1 88.4(4) . . 3_555 yes
Mo Te Mo 180.00 . . 7_556 yes
Mo Te O1 138.0(3) . . 7_556 yes
Mo Te Mo 60.04(5) . . 8_556 yes
Mo Te O1 42.2(3) . . 8_556 yes
Mo Te Mo 60.04(5) . . 9_556 yes
Mo Te O1 91.6(4) . . 9_556 yes
Mo Te O1 88.4(2) 2_555 . . yes
O1 Te O1 95.8(4) . . 2_555 yes
Mo Te O1 137.8(3) 3_555 . . yes
O1 Te O1 95.8(4) . . 3_555 yes
Mo Te O1 138.0(3) 7_556 . . yes
O1 Te O1 180.00 . . 7_556 yes
Mo Te O1 91.6(2) 8_556 . . yes
O1 Te O1 84.2(4) . . 8_556 yes
Mo Te O1 42.2(3) 9_556 . . yes
O1 Te O1 84.2(4) . . 9_556 yes
Mo Te O1 42.0(3) 2_555 . 2_555 yes
Mo Te Mo 119.96(6) 2_555 . 3_555 yes
Mo Te O1 137.8(3) 2_555 . 3_555 yes
Mo Te Mo 60.04(5) 2_555 . 7_556 yes
Mo Te O1 91.6(2) 2_555 . 7_556 yes
Mo Te Mo 180.00 2_555 . 8_556 yes
Mo Te O1 138.0(3) 2_555 . 8_556 yes
Mo Te Mo 60.04(6) 2_555 . 9_556 yes
Mo Te O1 42.2(3) 2_555 . 9_556 yes
Mo Te O1 88.4(3) 3_555 . 2_555 yes
O1 Te O1 95.8(5) 2_555 . 3_555 yes
Mo Te O1 42.2(3) 7_556 . 2_555 yes
O1 Te O1 84.2(4) 2_555 . 7_556 yes
Mo Te O1 138.0(3) 8_556 . 2_555 yes
O1 Te O1 180.00 2_555 . 8_556 yes
Mo Te O1 91.6(3) 9_556 . 2_555 yes
O1 Te O1 84.2(5) 2_555 . 9_556 yes
Mo Te O1 42.0(4) 3_555 . 3_555 yes
Mo Te Mo 60.04(5) 3_555 . 7_556 yes
Mo Te O1 42.2(3) 3_555 . 7_556 yes
Mo Te Mo 60.04(6) 3_555 . 8_556 yes
Mo Te O1 91.6(3) 3_555 . 8_556 yes
Mo Te Mo 180.00 3_555 . 9_556 yes
Mo Te O1 138.0(4) 3_555 . 9_556 yes
Mo Te O1 91.6(4) 7_556 . 3_555 yes
O1 Te O1 84.2(4) 3_555 . 7_556 yes
Mo Te O1 42.2(3) 8_556 . 3_555 yes
O1 Te O1 84.2(5) 3_555 . 8_556 yes
Mo Te O1 138.0(4) 9_556 . 3_555 yes
O1 Te O1 180.00 3_555 . 9_556 yes
Mo Te O1 42.0(3) 7_556 . 7_556 yes
Mo Te Mo 119.96(5) 7_556 . 8_556 yes
Mo Te O1 137.8(3) 7_556 . 8_556 yes
Mo Te Mo 119.96(5) 7_556 . 9_556 yes
Mo Te O1 88.4(4) 7_556 . 9_556 yes
Mo Te O1 88.4(2) 8_556 . 7_556 yes
O1 Te O1 95.8(4) 7_556 . 8_556 yes
Mo Te O1 137.8(3) 9_556 . 7_556 yes
O1 Te O1 95.8(4) 7_556 . 9_556 yes
Mo Te O1 42.0(3) 8_556 . 8_556 yes
Mo Te Mo 119.96(6) 8_556 . 9_556 yes
Mo Te O1 137.8(3) 8_556 . 9_556 yes
Mo Te O1 88.4(3) 9_556 . 8_556 yes
O1 Te O1 95.8(5) 8_556 . 9_556 yes
Mo Te O1 42.0(4) 9_556 . 9_556 yes
Te Mo O1 34.8(2) . . . yes
Te Mo O2 75.7(3) . . . yes
Te Mo O3 123.7(3) . . . yes
Te Mo O4 130.0(3) . . . yes
Te Mo O1 34.8(3) . . 8_556 yes
Te Mo O2 75.6(3) . . 9_556 yes
O1 Mo O2 85.6(3) . . . yes
O1 Mo O3 89.8(4) . . . yes
O1 Mo O4 162.5(4) . . . yes
O1 Mo O1 69.5(4) . . 8_556 yes
O1 Mo O2 72.8(4) . . 9_556 yes
O2 Mo O3 97.2(4) . . . yes
O2 Mo O4 99.0(4) . . . yes
O1 Mo O2 72.8(4) 8_556 . . yes
O2 Mo O2 151.0(5) . . 9_556 yes
O3 Mo O4 106.3(5) . . . yes
O1 Mo O3 157.3(4) 8_556 . . yes
O2 Mo O3 101.7(4) 9_556 . . yes
O1 Mo O4 95.6(4) 8_556 . . yes
O2 Mo O4 96.6(4) 9_556 . . yes
O1 Mo O2 81.5(4) 8_556 . 9_556 yes
O7 Ni O7 92.9(6) . . 5_556 yes
O5 Ni O6 87.7(7) 5_556 . 5_556 yes
O5 Ni O7 88.9(7) 5_556 . 5_556 yes
O6 Ni O7 98.9(7) 5_556 . 5_556 yes
O5 Ni O6 87.7(6) . . . yes
O5 Ni O7 88.9(6) . . . yes
O5 Ni O5 89.8(7) . . 5_556 yes
O5 Ni O6 86.7(6) . . 5_556 yes
O5 Ni O7 174.1(7) . . 5_556 yes
O6 Ni O7 98.9(6) . . . yes
O5 Ni O6 86.7(7) 5_556 . . yes
O6 Ni O6 172.1(6) . . 5_556 yes
O6 Ni O7 86.6(6) . . 5_556 yes
O5 Ni O7 174.1(7) 5_556 . . yes
O6 Ni O7 86.6(6) 5_556 . . yes
Te O1 Mo 103.2(4) . . . yes
Te O1 Mo 103.0(4) . . 9_556 yes
Mo O1 Mo 93.2(4) . . 9_556 yes
Mo O2 Mo 116.4(5) . . 8_556 yes

loop_
_geom_bond_atom_site_label_1
_geom_bond_atom_site_label_2
_geom_bond_distance
_geom_bond_site_symmetry_1
_geom_bond_site_symmetry_2
_geom_bond_publ_flag
Te Mo 3.279(2) . . yes
Te O1 1.920(10) . . yes
Te Mo 3.279(2) . 2_555 yes
Te O1 1.920(11) . 2_555 yes
Te Mo 3.279(2) . 3_555 yes
Te O1 1.920(8) . 3_555 yes
Te Mo 3.279(2) . 7_556 yes
Te O1 1.920(10) . 7_556 yes
Te Mo 3.279(2) . 8_556 yes
Te O1 1.920(11) . 8_556 yes
Te Mo 3.279(2) . 9_556 yes
Te O1 1.920(8) . 9_556 yes
Mo O1 2.255(10) . . yes
Mo O2 1.926(8) . . yes
Mo O3 1.685(9) . . yes
Mo O4 1.739(9) . . yes
Mo O1 2.262(11) . 8_556 yes
Mo O2 1.935(9) . 9_556 yes
Ni O5 2.082(14) . . yes
Ni O6 2.162(16) . . yes
Ni O7 2.047(16) . . yes
Ni O5 2.082(19) . 5_556 yes
Ni O6 2.162(18) . 5_556 yes
Ni O7 2.047(17) . 5_556 yes

loop_
_geom_torsion_atom_site_label_1
_geom_torsion_atom_site_label_2
_geom_torsion_atom_site_label_3
_geom_torsion_atom_site_label_4
_geom_torsion
_geom_torsion_site_symmetry_1
_geom_torsion_site_symmetry_2
_geom_torsion_site_symmetry_3
_geom_torsion_site_symmetry_4
_geom_torsion_publ_flag
O1 Te Mo O2 103.2(5) . . . . no
O1 Te Mo O3 14.1(5) . . . . no
O1 Te Mo O4 -167.1(5) . . . . no
O1 Te Mo O1 -176.4(6) . . . 8_556 no
O1 Te Mo O2 -80.5(5) . . . 9_556 no
Mo Te Mo O1 46.6(4) 2_555 . . . no
Mo Te Mo O2 149.8(3) 2_555 . . . no
Mo Te Mo O3 60.7(3) 2_555 . . . no
Mo Te Mo O4 -120.5(3) 2_555 . . . no
O1 Te Mo O1 -3.6(6) 2_555 . . . no
O1 Te Mo O2 99.6(5) 2_555 . . . no
O1 Te Mo O3 10.5(6) 2_555 . . . no
O1 Te Mo O4 -170.7(6) 2_555 . . . no
Mo Te Mo O1 -129.6(4) 3_555 . . . no
Mo Te Mo O2 -26.3(3) 3_555 . . . no
Mo Te Mo O3 -115.5(3) 3_555 . . . no
Mo Te Mo O4 63.4(3) 3_555 . . . no
O1 Te Mo O1 -100.5(5) 3_555 . . . no
O1 Te Mo O2 2.8(4) 3_555 . . . no
O1 Te Mo O3 -86.4(4) 3_555 . . . no
O1 Te Mo O4 92.5(4) 3_555 . . . no
O1 Te Mo O1 180.0(5) 7_556 . . . no
O1 Te Mo O2 -76.8(5) 7_556 . . . no
O1 Te Mo O3 -165.9(5) 7_556 . . . no
O1 Te Mo O4 13.0(5) 7_556 . . . no
Mo Te Mo O1 -133.4(4) 8_556 . . . no
Mo Te Mo O2 -30.2(3) 8_556 . . . no
Mo Te Mo O3 -119.4(3) 8_556 . . . no
Mo Te Mo O4 59.5(3) 8_556 . . . no
O1 Te Mo O1 176.4(6) 8_556 . . . no
O1 Te Mo O2 -80.4(5) 8_556 . . . no
O1 Te Mo O3 -169.5(6) 8_556 . . . no
O1 Te Mo O4 9.4(6) 8_556 . . . no
Mo Te Mo O1 50.5(4) 9_556 . . . no
Mo Te Mo O2 153.7(3) 9_556 . . . no
Mo Te Mo O3 64.5(3) 9_556 . . . no
Mo Te Mo O4 -116.6(3) 9_556 . . . no
O1 Te Mo O1 79.6(5) 9_556 . . . no
O1 Te Mo O2 -177.2(4) 9_556 . . . no
O1 Te Mo O3 93.6(4) 9_556 . . . no
O1 Te Mo O4 -87.5(4) 9_556 . . . no
Mo Te O1 Mo 96.4(5) . . . 9_556 no
Mo Te O1 Mo -141.0(3) 2_555 . . . no
O1 Te O1 Mo 177.6(4) 2_555 . . . no
Mo Te O1 Mo 83.6(5) 3_555 . . . no
O1 Te O1 Mo 81.1(4) 3_555 . . . no
Mo Te O1 Mo -180.00(5) 7_556 . . . no
Mo Te O1 Mo 39.0(3) 8_556 . . . no
O1 Te O1 Mo -2.4(4) 8_556 . . . no
Mo Te O1 Mo -96.4(5) 9_556 . . . no
O1 Te O1 Mo -98.9(4) 9_556 . . . no
Mo Te Mo O2 30.1(3) . . 8_556 . no
O1 Te Mo O2 1.0(4) . . 8_556 . no
O1 Te O1 Mo 2.4(4) . . 8_556 . no
Mo Te Mo O1 -50.2(4) . . 9_556 . no
Te Mo O1 Mo -104.1(5) . . . 9_556 no
O2 Mo O1 Te -71.1(4) . . . . no
O2 Mo O1 Mo -175.2(4) . . . 9_556 no
O3 Mo O1 Te -168.3(4) . . . . no
O3 Mo O1 Mo 87.6(4) . . . 9_556 no
O1 Mo O1 Te 2.2(4) 8_556 . . . no
O1 Mo O1 Mo -101.9(4) 8_556 . . 9_556 no
O2 Mo O1 Te 89.4(5) 9_556 . . . no
O2 Mo O1 Mo -14.8(4) 9_556 . . 9_556 no
Te Mo O2 Mo 55.5(4) . . . 8_556 no
O1 Mo O2 Mo 89.3(5) . . . 8_556 no
O3 Mo O2 Mo 178.5(5) . . . 8_556 no
O4 Mo O2 Mo -73.7(6) . . . 8_556 no
O1 Mo O2 Mo 19.4(5) 8_556 . . 8_556 no
O2 Mo O2 Mo 48.0(10) 9_556 . . 8_556 no
O1 Mo O1 Te -2.2(4) . . 8_556 . no
O1 Mo O1 Mo -106.5(4) . . 8_556 8_556 no
O2 Mo O1 Te 89.5(5) . . 8_556 . no
O2 Mo O1 Mo -14.8(3) . . 8_556 8_556 no
O3 Mo O1 Te 23.1(12) . . 8_556 . no
O3 Mo O1 Mo -81.3(10) . . 8_556 8_556 no
O4 Mo O1 Te -172.8(4) . . 8_556 . no
O4 Mo O1 Mo 82.8(4) . . 8_556 8_556 no
O1 Mo O2 Mo 19.5(5) . . 9_556 9_556 no
O2 Mo O2 Mo 63.0(10) . . 9_556 9_556 no
O3 Mo O2 Mo -66.6(7) . . 9_556 9_556 no
O4 Mo O2 Mo -174.8(6) . . 9_556 9_556 no
